data_4125222
loop_
_publ_author_name
'Liu, Zhichang'
'Samanta, Avik'
'Lei, Juying'
'Sun, Junling'
'Wang, Yuping'
'Stoddart, J. Fraser'

_publ_section_title
;
 Cation-Dependent Gold Recovery with \a-Cyclodextrin Facilitated by
 Second-Sphere Coordination.
;
_journal_issue 36
_journal_name_full 'Journal of the American Chemical Society'
_journal_page_first 11643
_journal_page_last 11653
_journal_paper_doi 10.1021/jacs.6b04986
_journal_volume 138
_journal_year 2016
_chemical_absolute_configuration ad
_chemical_formula_moiety 'C192 H320 Na O160, 2(C48 H80 O40), 2(Au0.5 Cl2), O'
_chemical_formula_sum 'C288 H480 Au Cl4 Na O241'
_chemical_formula_weight 8160.45
_chemical_name_systematic
;
 ?
;
_space_group_crystal_system tetragonal
_space_group_IT_number 90
_space_group_name_Hall 'P 4ab 2ab'
_space_group_name_H-M_alt 'P 4 21 2'
_symmetry_space_group_name_Hall 'P 4ab 2ab'
_symmetry_space_group_name_H-M 'P 4 21 2'
_atom_sites_solution_hydrogens mixed
_audit_creation_date 2015-10-27
_audit_creation_method
;
Olex2 1.2
(compiled 2015.09.30 svn.r3233 for OlexSys, GUI svn.r5103)
;
_cell_angle_alpha 90
_cell_angle_beta 90
_cell_angle_gamma 90
_cell_formula_units_Z 1
_cell_length_a 23.761(12)
_cell_length_b 23.761(12)
_cell_length_c 22.836(17)
_cell_measurement_reflns_used 9868
_cell_measurement_temperature 100(2)
_cell_measurement_theta_max 23.594
_cell_measurement_theta_min 2.162
_cell_volume 12893(13)
_computing_cell_refinement 'SAINT V8.34A (Bruker, 2013)'
_computing_data_collection 'APEX2 V2014.11-0 (Bruker, 2014)'
_computing_data_reduction 'Bruker SAINT'
_computing_molecular_graphics 'Olex2 (Dolomanov et al., 2009)'
_computing_publication_material 'Olex2 (Dolomanov et al., 2009)'
_computing_structure_refinement 'ShelXL (Sheldrick, 2015)'
_computing_structure_solution 'XM (Sheldrick, 2008)'
_diffrn_ambient_temperature 100.03
_diffrn_detector_area_resol_mean 8
_diffrn_measured_fraction_theta_full 0.999
_diffrn_measured_fraction_theta_max 0.998
_diffrn_measurement_device_type 'Bruker Kappa APEX CCD area detector'
_diffrn_measurement_method '\w and \f scans'
_diffrn_radiation_monochromator 'QuazarTM optics'
_diffrn_radiation_type MoK\a
_diffrn_radiation_wavelength 0.71073
_diffrn_reflns_av_R_equivalents 0.0818
_diffrn_reflns_av_unetI/netI 0.0542
_diffrn_reflns_Laue_measured_fraction_full 0.999
_diffrn_reflns_Laue_measured_fraction_max 0.998
_diffrn_reflns_limit_h_max 26
_diffrn_reflns_limit_h_min -33
_diffrn_reflns_limit_k_max 33
_diffrn_reflns_limit_k_min -21
_diffrn_reflns_limit_l_max 32
_diffrn_reflns_limit_l_min -32
_diffrn_reflns_number 180452
_diffrn_reflns_point_group_measured_fraction_full 0.999
_diffrn_reflns_point_group_measured_fraction_max 0.998
_diffrn_reflns_theta_full 26.000
_diffrn_reflns_theta_max 30.047
_diffrn_reflns_theta_min 0.892
_diffrn_source microsource
_exptl_absorpt_coefficient_mu 0.394
_exptl_absorpt_correction_T_max 0.7460
_exptl_absorpt_correction_T_min 0.5834
_exptl_absorpt_correction_type multi-scan
_exptl_absorpt_process_details
;
SADABS-2014/5 (Bruker,2014/5) was used for absorption correction.
wR2(int) was 0.1138 before and 0.0713 after correction.
The Ratio of minimum to maximum transmission is 0.7820.
The \l/2 correction factor is 0.00150.
;
_exptl_crystal_colour colourless
_exptl_crystal_colour_primary colourless
_exptl_crystal_density_diffrn 1.051
_exptl_crystal_description block
_exptl_crystal_F_000 4294
_exptl_crystal_size_max 0.258
_exptl_crystal_size_mid 0.144
_exptl_crystal_size_min 0.1
_refine_diff_density_max 1.442
_refine_diff_density_min -0.621
_refine_diff_density_rms 0.105
_refine_ls_abs_structure_details
;
 Flack x determined using 4762 quotients [(I+)-(I-)]/[(I+)+(I-)]
 (Parsons and Flack (2004), Acta Cryst. A60, s61).
;
_refine_ls_abs_structure_Flack 0.049(4)
_refine_ls_extinction_method none
_refine_ls_goodness_of_fit_ref 1.043
_refine_ls_hydrogen_treatment mixed
_refine_ls_matrix_type full
_refine_ls_number_parameters 649
_refine_ls_number_reflns 18893
_refine_ls_number_restraints 958
_refine_ls_restrained_S_all 1.034
_refine_ls_R_factor_all 0.1041
_refine_ls_R_factor_gt 0.0810
_refine_ls_shift/su_max 0.000
_refine_ls_shift/su_mean 0.000
_refine_ls_structure_factor_coef Fsqd
_refine_ls_weighting_details 'w=1/[\s^2^(Fo^2^)+(0.1714P)^2^] where P=(Fo^2^+2Fc^2^)/3'
_refine_ls_weighting_scheme calc
_refine_ls_wR_factor_gt 0.2361
_refine_ls_wR_factor_ref 0.2521
_reflns_Friedel_coverage 0.820
_reflns_Friedel_fraction_full 1.000
_reflns_Friedel_fraction_max 0.998
_reflns_number_gt 12856
_reflns_number_total 18893
_reflns_threshold_expression 'I > 2\s(I)'
_cod_data_source_file ja6b04986_si_014.cif
_cod_data_source_block cx0597
_cod_depositor_comments 'Adding full bibliography for 4125213--4125224.cif.'
_cod_original_cell_volume 12893(16)
_cod_database_code 4125222
_shelxl_version_number 2013-4
_shelx_space_group_comment
;
The symmetry employed for this shelxl refinement is uniquely defined
by the following loop, which should always be used as a source of
symmetry information in preference to the above space-group names.
They are only intended as comments.
;
_shelx_estimated_absorpt_t_max 0.962
_shelx_estimated_absorpt_t_min 0.905
_olex2_refinement_description
;
1. Fixed Uiso
 At 1.2 times of:
  All C(H) groups, All C(H,H) groups
 At 1.5 times of:
  All O(H) groups
2. Shared sites
{Na1, O1S}
3. Restrained distances
 O30-H30
 0.87 with sigma of 0.01
 O5-H5
 0.87 with sigma of 0.01
 C36-H30
 1.898121 with sigma of 0.02
 Na1-H30
 3.518381 with sigma of 0.02
 C6-H5
 1.953758 with sigma of 0.02
 Na1-H5
 3.411941 with sigma of 0.02
 Au1-Cl1A \\sim Au1-Cl1
 with sigma of 0.01
4. Uiso/Uaniso restraints and constraints
All non-hydrogen atoms have similar U: within 2A with sigma of 0.01 and sigma
for terminal atoms of 0.02
Uanis(Na1) = Uanis(O1S)
5. Rigid body (RIGU) restrains
 All non-hydrogen atoms
 with sigma for 1-2 distances of 0.002 and sigma for 1-3 distances of 0.002
6. Others
 Sof(Cl1A)=0.5*(1-FVAR(2))
 Sof(Cl1)=0.5*FVAR(2)
 Fixed Sof: Na1(0.125) Au1(0.125)
7.a Ternary CH refined with riding coordinates:
 C1(H1), C2(H2A), C3(H3A), C4(H4), C5(H5A), C7(H7A), C8(H8A), C9(H9),
 C10(H10A), C11(H11), C25(H25A), C26(H26), C27(H27A), C28(H28A), C29(H29),
 C31(H31), C32(H32), C33(H33), C34(H34), C35(H35), C13(H13A), C14(H14),
 C15(H15A), C16(H16), C17(H17A), C19(H19), C20(H20A), C21(H21), C22(H22A),
 C23(H23A)
7.b Secondary CH2 refined with riding coordinates:
 C6(H6A,H6B), C12(H12A,H12B), C30(H30A,H30B), C36(H36A,H36B), C18(H18A,H18B),
 C24(H24A,H24B)
7.c Idealised tetrahedral OH refined as rotating group:
 O2(H2), O3(H3), O7(H7), O8(H8), O10(H10), O22(H22), O23(H23), O25(H25),
 O27(H27), O28(H28), O12(H12), O13(H13), O15(H15), O17(H17), O18(H18), O20(H20)
;
_smtbx_masks_special_details
;
Total solvent accessible volume / cell = 4895.7 Ang^3^ [38.0%]
Total electron count / cell = 307.1

The solvent masking procedure as implemented in Olex2 was used to remove the
electronic contribution of solvent molecules from the refinement.  As the exact
solvent content is not known, only the atoms used in the refinement model are
reported in the formula here.
;
_olex2_date_sample_data_collection 2015-10-26
_olex2_date_sample_submission 2015-10-23
_olex2_submission_original_sample_id cx0597
_olex2_submission_special_instructions 'No special instructions were received'

loop_
_space_group_symop_operation_xyz
'x, y, z'
'-x, -y, z'
'-y+1/2, x+1/2, z'
'y+1/2, -x+1/2, z'
'-x+1/2, y+1/2, -z'
'x+1/2, -y+1/2, -z'
'y, x, -z'
'-y, -x, -z'

loop_
_atom_site_label
_atom_site_type_symbol
_atom_site_fract_x
_atom_site_fract_y
_atom_site_fract_z
_atom_site_U_iso_or_equiv
_atom_site_adp_type
_atom_site_occupancy
_atom_site_site_symmetry_order
_atom_site_calc_flag
_atom_site_refinement_flags_posn
_atom_site_refinement_flags_adp
_atom_site_refinement_flags_occupancy
_atom_site_disorder_assembly
_atom_site_disorder_group
Na1 Na 0.6674(3) 0.3866(3) 0.5459(4) 0.025(2) Uani 0.125 1 d D U . A 3
O1 O 0.96476(13) 0.25354(16) 0.35771(12) 0.0328(7) Uani 1 1 d . U . . .
O2 O 0.70309(15) 0.47510(15) 0.26810(12) 0.0332(7) Uani 1 1 d . U . . .
H2 H 0.7155 0.4667 0.2348 0.050 Uiso 1 1 calc GR . . . .
O3 O 0.71757(14) 0.35242(15) 0.27168(14) 0.0338(7) Uani 1 1 d . U . . .
H3 H 0.7439 0.3291 0.2753 0.051 Uiso 1 1 calc GR . . . .
O4 O 0.74193(16) 0.39546(14) 0.42522(13) 0.0331(7) Uani 1 1 d . U . . .
O5 O 0.70569(19) 0.48385(16) 0.49615(13) 0.0432(8) Uani 1 1 d D U . . .
H5 H 0.6873(12) 0.5127(16) 0.480(3) 0.065 Uiso 1 1 d DR . . . .
O6 O 0.80266(13) 0.35233(14) 0.35884(12) 0.0290(6) Uani 1 1 d . U . . .
O7 O 0.81265(14) 0.27810(16) 0.26781(12) 0.0338(7) Uani 1 1 d . U . . .
H7 H 0.8268 0.2683 0.2357 0.051 Uiso 1 1 calc GR . . . .
O8 O 0.90357(16) 0.19810(16) 0.27155(13) 0.0371(7) Uani 1 1 d . U . . .
H8 H 0.9373 0.2085 0.2701 0.056 Uiso 1 1 calc GR . . . .
O9 O 0.89161(14) 0.24361(17) 0.42551(13) 0.0371(8) Uani 1 1 d . U . . .
O10 O 0.80231(17) 0.28281(19) 0.49271(15) 0.0467(9) Uani 1 1 d . U . . .
H10 H 0.7791 0.2802 0.4651 0.070 Uiso 1 1 calc GR . . . .
O21 O 0.82083(13) 0.66924(13) 0.73370(13) 0.0298(6) Uani 1 1 d . U . . .
O22 O 0.73814(19) 0.67487(15) 0.81979(14) 0.0415(9) Uani 1 1 d . U . . .
H22 H 0.7130 0.6995 0.8231 0.062 Uiso 1 1 calc GR . . . .
O23 O 0.70446(17) 0.56017(15) 0.82206(15) 0.0393(8) Uani 1 1 d . U . . .
H23 H 0.6712 0.5649 0.8107 0.059 Uiso 1 1 calc GR . . . .
O24 O 0.75687(16) 0.63291(15) 0.66671(13) 0.0343(7) Uani 1 1 d . U . . .
O25 O 0.7121(2) 0.54849(19) 0.59352(17) 0.0516(10) Uani 1 1 d . U . . .
H25 H 0.6940 0.5740 0.6106 0.077 Uiso 1 1 calc GR . . . .
O26 O 0.75144(14) 0.49186(14) 0.73294(13) 0.0333(7) Uani 1 1 d . U . . .
O27 O 0.68640(14) 0.43981(15) 0.81623(13) 0.0321(7) Uani 1 1 d . U . . .
H27 H 0.6871 0.4192 0.8461 0.048 Uiso 1 1 calc GR . . . .
O28 O 0.75108(15) 0.33811(16) 0.82426(14) 0.0361(7) Uani 1 1 d . U . . .
H28 H 0.7164 0.3324 0.8284 0.054 Uiso 1 1 calc GR . . . .
O29 O 0.73229(13) 0.42009(13) 0.66459(12) 0.0265(6) Uani 1 1 d . U . . .
O30 O 0.75775(15) 0.32960(14) 0.59342(13) 0.0317(7) Uani 1 1 d D U . . .
H30 H 0.7723(15) 0.2960(7) 0.598(2) 0.047 Uiso 1 1 d DR . . . .
C1 C 0.7320(2) 0.47893(19) 0.36905(16) 0.0300(9) Uani 1 1 d . U . . .
H1 H 0.6918 0.4818 0.3815 0.036 Uiso 1 1 calc R . . . .
C2 C 0.7350(2) 0.4455(2) 0.31245(17) 0.0304(8) Uani 1 1 d . U . . .
H2A H 0.7752 0.4437 0.2996 0.036 Uiso 1 1 calc R . . . .
C3 C 0.7143(2) 0.38613(19) 0.32266(18) 0.0279(8) Uani 1 1 d . U . . .
H3A H 0.6736 0.3888 0.3336 0.033 Uiso 1 1 calc R . . . .
C4 C 0.74586(19) 0.36033(19) 0.37584(18) 0.0286(8) Uani 1 1 d . U . . .
H4 H 0.7288 0.3229 0.3854 0.034 Uiso 1 1 calc R . . . .
C5 C 0.7647(2) 0.4491(2) 0.41631(17) 0.0318(9) Uani 1 1 d . U . . .
H5A H 0.8050 0.4457 0.4043 0.038 Uiso 1 1 calc R . . . .
C6 C 0.7611(2) 0.4788(2) 0.47697(18) 0.0365(10) Uani 1 1 d D U . . .
H6A H 0.7829 0.4568 0.5060 0.044 Uiso 1 1 calc R . . . .
H6B H 0.7782 0.5166 0.4741 0.044 Uiso 1 1 calc R . . . .
C7 C 0.82638(18) 0.2994(2) 0.36900(16) 0.0277(8) Uani 1 1 d . U . . .
H7A H 0.7959 0.2723 0.3798 0.033 Uiso 1 1 calc R . . . .
C8 C 0.85504(18) 0.2794(2) 0.31132(17) 0.0275(8) Uani 1 1 d . U . . .
H8A H 0.8861 0.3056 0.2998 0.033 Uiso 1 1 calc R . . . .
C9 C 0.8780(2) 0.2203(2) 0.32261(19) 0.0333(9) Uani 1 1 d . U . . .
H9 H 0.8456 0.1954 0.3333 0.040 Uiso 1 1 calc R . . . .
C10 C 0.9195(2) 0.2212(2) 0.37492(18) 0.0353(9) Uani 1 1 d . U . . .
H10A H 0.9326 0.1820 0.3834 0.042 Uiso 1 1 calc R . . . .
C11 C 0.8704(2) 0.3004(2) 0.41721(18) 0.0331(9) Uani 1 1 d . U . . .
H11 H 0.9020 0.3260 0.4058 0.040 Uiso 1 1 calc R . . . .
C12 C 0.8477(2) 0.3175(2) 0.47549(18) 0.0364(10) Uani 1 1 d . U . . .
H12A H 0.8780 0.3151 0.5051 0.044 Uiso 1 1 calc R . . . .
H12B H 0.8348 0.3571 0.4736 0.044 Uiso 1 1 calc R . . . .
C25 C 0.7642(2) 0.6663(2) 0.71668(19) 0.0326(9) Uani 1 1 d . U . . .
H25A H 0.7507 0.7052 0.7078 0.039 Uiso 1 1 calc R . . . .
C26 C 0.7283(2) 0.6422(2) 0.76766(18) 0.0324(9) Uani 1 1 d . U . . .
H26 H 0.6876 0.6451 0.7569 0.039 Uiso 1 1 calc R . . . .
C27 C 0.7422(2) 0.58154(19) 0.77902(16) 0.0278(8) Uani 1 1 d . U . . .
H27A H 0.7818 0.5783 0.7935 0.033 Uiso 1 1 calc R . . . .
C28 C 0.7360(2) 0.5492(2) 0.72085(19) 0.0326(9) Uani 1 1 d . U . . .
H28A H 0.6958 0.5505 0.7080 0.039 Uiso 1 1 calc R . . . .
C29 C 0.7719(2) 0.5748(2) 0.67485(19) 0.0356(9) Uani 1 1 d . U . . .
H29 H 0.8117 0.5735 0.6888 0.043 Uiso 1 1 calc R . . . .
C30 C 0.7699(2) 0.5480(3) 0.6147(2) 0.0439(11) Uani 1 1 d . U . . .
H30A H 0.7944 0.5692 0.5874 0.053 Uiso 1 1 calc R . . . .
H30B H 0.7839 0.5088 0.6169 0.053 Uiso 1 1 calc R . . . .
C31 C 0.71205(19) 0.45052(19) 0.71479(17) 0.0273(8) Uani 1 1 d . U . . .
H31 H 0.6753 0.4689 0.7053 0.033 Uiso 1 1 calc R . . . .
C32 C 0.70383(18) 0.4075(2) 0.76569(18) 0.0299(8) Uani 1 1 d . U . . .
H32 H 0.6739 0.3797 0.7551 0.036 Uiso 1 1 calc R . . . .
C33 C 0.75990(18) 0.3766(2) 0.77793(18) 0.0286(8) Uani 1 1 d . U . . .
H33 H 0.7889 0.4047 0.7902 0.034 Uiso 1 1 calc R . . . .
C34 C 0.77879(19) 0.3487(2) 0.72239(18) 0.0289(8) Uani 1 1 d . U . . .
H34 H 0.7502 0.3198 0.7110 0.035 Uiso 1 1 calc R . . . .
C35 C 0.78460(19) 0.39167(19) 0.67177(17) 0.0264(8) Uani 1 1 d . U . . .
H35 H 0.8138 0.4200 0.6830 0.032 Uiso 1 1 calc R . . . .
C36 C 0.7999(2) 0.3680(2) 0.61438(19) 0.0322(9) Uani 1 1 d D U . . .
H36A H 0.8047 0.3989 0.5858 0.039 Uiso 1 1 calc R . . . .
H36B H 0.8364 0.3480 0.6177 0.039 Uiso 1 1 calc R . . . .
O11 O 0.42319(15) 0.23448(17) 0.93897(14) 0.0390(8) Uani 1 1 d . U . . .
O12 O 0.45195(17) 0.3038(2) 0.84713(15) 0.0509(11) Uani 1 1 d . U . . .
H12 H 0.4240 0.3247 0.8527 0.076 Uiso 1 1 calc GR . . . .
O13 O 0.56916(16) 0.2837(2) 0.84371(14) 0.0444(9) Uani 1 1 d . U . . .
H13 H 0.5989 0.2646 0.8418 0.067 Uiso 1 1 calc GR . . . .
O14 O 0.48407(15) 0.28196(17) 1.00298(13) 0.0396(8) Uani 1 1 d . U . . .
O15 O 0.5915(3) 0.2925(3) 1.0642(2) 0.0754(16) Uani 1 1 d . U . . .
H15 H 0.5747 0.3140 1.0876 0.113 Uiso 1 1 calc GR . . . .
O16 O 0.61120(14) 0.21931(16) 0.93982(14) 0.0343(7) Uani 1 1 d . U . . .
O17 O 0.67940(15) 0.24863(16) 0.84815(13) 0.0330(7) Uani 1 1 d . U . . .
H17 H 0.6795 0.2839 0.8504 0.049 Uiso 1 1 calc GR . . . .
O18 O 0.74839(15) 0.15167(14) 0.84357(12) 0.0319(7) Uani 1 1 d . U . . .
H18 H 0.7379 0.1222 0.8265 0.048 Uiso 1 1 calc GR . . . .
O19 O 0.68814(14) 0.21152(15) 1.00291(12) 0.0345(7) Uani 1 1 d . U . . .
O20 O 0.7694(2) 0.1428(2) 1.06549(19) 0.0587(11) Uani 1 1 d . U . . .
H20 H 0.7837 0.1524 1.0334 0.088 Uiso 1 1 calc GR . . . .
C13 C 0.4492(2) 0.2858(3) 0.9516(2) 0.0417(10) Uani 1 1 d . U . . .
H13A H 0.4197 0.3153 0.9578 0.050 Uiso 1 1 calc R . . . .
C14 C 0.4850(2) 0.3017(3) 0.89889(19) 0.0437(11) Uani 1 1 d . U . . .
H14 H 0.4994 0.3406 0.9060 0.052 Uiso 1 1 calc R . . . .
C15 C 0.5357(2) 0.2642(3) 0.89153(19) 0.0417(11) Uani 1 1 d . U . . .
H15A H 0.5220 0.2256 0.8817 0.050 Uiso 1 1 calc R . . . .
C16 C 0.5683(2) 0.2605(2) 0.9477(2) 0.0378(10) Uani 1 1 d . U . . .
H16 H 0.5858 0.2978 0.9567 0.045 Uiso 1 1 calc R . . . .
C17 C 0.5292(2) 0.2432(3) 0.99812(18) 0.0390(10) Uani 1 1 d . U . . .
H17A H 0.5137 0.2048 0.9901 0.047 Uiso 1 1 calc R . . . .
C18 C 0.5600(3) 0.2426(3) 1.0569(2) 0.0489(13) Uani 1 1 d . U . . .
H18A H 0.5323 0.2391 1.0891 0.059 Uiso 1 1 calc R . . . .
H18B H 0.5854 0.2097 1.0586 0.059 Uiso 1 1 calc R . . . .
C19 C 0.6673(2) 0.2383(2) 0.95267(18) 0.0328(9) Uani 1 1 d . U . . .
H19 H 0.6665 0.2799 0.9596 0.039 Uiso 1 1 calc R . . . .
C20 C 0.7048(2) 0.2258(2) 0.89873(17) 0.0312(8) Uani 1 1 d . U . . .
H20A H 0.7426 0.2434 0.9045 0.037 Uiso 1 1 calc R . . . .
C21 C 0.7114(2) 0.1634(2) 0.89134(18) 0.0309(8) Uani 1 1 d . U . . .
H21 H 0.6736 0.1475 0.8814 0.037 Uiso 1 1 calc R . . . .
C22 C 0.7316(2) 0.1347(2) 0.94749(19) 0.0339(9) Uani 1 1 d . U . . .
H22A H 0.7702 0.1488 0.9567 0.041 Uiso 1 1 calc R . . . .
C23 C 0.6919(2) 0.1517(2) 0.99802(17) 0.0360(9) Uani 1 1 d . U . . .
H23A H 0.6535 0.1363 0.9898 0.043 Uiso 1 1 calc R . . . .
C24 C 0.7128(2) 0.1276(3) 1.05680(19) 0.0411(11) Uani 1 1 d . U . . .
H24A H 0.6895 0.1426 1.0892 0.049 Uiso 1 1 calc R . . . .
H24B H 0.7092 0.0861 1.0566 0.049 Uiso 1 1 calc R . . . .
Au1 Au 1.0000 0.5000 0.61023(7) 0.0713(4) Uani 0.5 4 d DS TU P . .
Cl1 Cl 0.9279(3) 0.4403(3) 0.6094(4) 0.126(3) Uani 0.377(6) 1 d D U . B 1
Cl1A Cl 0.9104(4) 0.4911(6) 0.6345(9) 0.077(5) Uani 0.123(6) 1 d D U . B 2
O1S O 0.6674(3) 0.3866(3) 0.5459(4) 0.025(2) Uani 0.125(13) 1 d . U . C 4

loop_
_atom_site_aniso_label
_atom_site_aniso_U_11
_atom_site_aniso_U_22
_atom_site_aniso_U_33
_atom_site_aniso_U_23
_atom_site_aniso_U_13
_atom_site_aniso_U_12
Na1 0.026(4) 0.027(4) 0.022(4) -0.005(3) -0.005(3) 0.000(3)
O1 0.0307(15) 0.054(2) 0.0142(12) -0.0033(12) 0.0015(11) 0.0074(13)
O2 0.0448(19) 0.0426(17) 0.0124(12) -0.0018(11) -0.0046(12) 0.0085(14)
O3 0.0330(16) 0.0411(18) 0.0273(15) -0.0097(13) -0.0005(12) -0.0048(13)
O4 0.0529(19) 0.0332(15) 0.0132(12) -0.0041(10) 0.0066(12) -0.0063(14)
O5 0.071(2) 0.0415(19) 0.0174(14) -0.0057(13) 0.0022(14) 0.0018(16)
O6 0.0342(14) 0.0367(15) 0.0161(12) -0.0061(11) 0.0036(10) -0.0061(12)
O7 0.0328(15) 0.054(2) 0.0142(12) -0.0025(13) -0.0004(11) -0.0024(14)
O8 0.0426(18) 0.049(2) 0.0195(13) -0.0062(13) 0.0024(13) 0.0037(15)
O9 0.0334(16) 0.063(2) 0.0147(13) 0.0005(12) 0.0063(11) 0.0120(15)
O10 0.047(2) 0.062(2) 0.0314(16) 0.0027(17) 0.0144(15) 0.0066(18)
O21 0.0326(15) 0.0302(15) 0.0266(14) 0.0011(12) 0.0047(12) 0.0010(12)
O22 0.072(3) 0.0344(17) 0.0177(14) -0.0063(12) -0.0044(15) 0.0053(17)
O23 0.056(2) 0.0331(17) 0.0292(16) 0.0019(13) 0.0174(15) 0.0004(16)
O24 0.0473(18) 0.0368(15) 0.0187(13) -0.0034(11) -0.0013(12) -0.0070(13)
O25 0.065(2) 0.055(2) 0.0354(19) -0.0241(17) -0.0030(17) -0.0022(19)
O26 0.0386(16) 0.0360(15) 0.0253(13) -0.0078(12) -0.0017(12) -0.0084(13)
O27 0.0318(15) 0.0493(19) 0.0153(12) -0.0056(12) 0.0016(11) 0.0007(14)
O28 0.0315(16) 0.055(2) 0.0221(14) 0.0058(13) -0.0031(12) -0.0069(15)
O29 0.0320(14) 0.0327(14) 0.0150(12) -0.0005(10) 0.0022(10) 0.0005(11)
O30 0.0394(16) 0.0367(16) 0.0189(13) -0.0025(12) -0.0025(12) -0.0003(13)
C1 0.043(2) 0.0366(19) 0.0100(14) 0.0009(13) 0.0009(14) -0.0092(17)
C2 0.041(2) 0.0378(19) 0.0126(15) -0.0022(13) -0.0032(14) -0.0031(16)
C3 0.0321(19) 0.0343(18) 0.0173(15) -0.0071(13) 0.0002(14) 0.0038(15)
C4 0.0332(18) 0.0326(18) 0.0200(16) -0.0071(13) 0.0013(13) -0.0033(14)
C5 0.049(2) 0.0359(19) 0.0104(14) -0.0008(13) -0.0005(15) -0.0096(17)
C6 0.059(3) 0.035(2) 0.0150(16) -0.0018(15) -0.0040(16) -0.0035(19)
C7 0.0288(17) 0.0411(19) 0.0133(14) -0.0042(13) 0.0000(13) -0.0097(14)
C8 0.0266(17) 0.042(2) 0.0136(15) -0.0014(13) 0.0014(13) -0.0033(15)
C9 0.035(2) 0.046(2) 0.0182(16) -0.0018(15) 0.0000(14) 0.0032(17)
C10 0.0331(19) 0.056(2) 0.0162(16) 0.0007(16) 0.0033(14) 0.0083(17)
C11 0.033(2) 0.051(2) 0.0146(15) -0.0075(15) -0.0006(14) 0.0038(17)
C12 0.038(2) 0.054(3) 0.0166(17) -0.0035(16) 0.0044(15) 0.0156(19)
C25 0.039(2) 0.034(2) 0.0245(17) 0.0010(15) -0.0028(15) -0.0001(16)
C26 0.047(2) 0.0362(19) 0.0143(15) -0.0017(13) -0.0023(15) 0.0004(16)
C27 0.041(2) 0.0354(18) 0.0073(13) -0.0040(12) 0.0023(13) -0.0009(15)
C28 0.042(2) 0.0383(19) 0.0172(16) -0.0051(13) 0.0033(15) -0.0038(16)
C29 0.053(3) 0.0369(19) 0.0167(16) -0.0085(14) 0.0060(16) -0.0041(17)
C30 0.051(3) 0.057(3) 0.0241(19) -0.0137(19) 0.0089(18) -0.015(2)
C31 0.0296(18) 0.0360(18) 0.0164(15) -0.0040(13) 0.0006(13) -0.0080(15)
C32 0.0269(18) 0.042(2) 0.0208(16) -0.0004(14) -0.0008(13) -0.0094(15)
C33 0.0260(18) 0.039(2) 0.0208(16) -0.0031(14) 0.0018(13) -0.0098(15)
C34 0.032(2) 0.040(2) 0.0152(15) 0.0020(14) 0.0018(13) -0.0080(16)
C35 0.0303(18) 0.0312(18) 0.0176(16) -0.0020(13) 0.0017(13) -0.0050(14)
C36 0.035(2) 0.040(2) 0.0213(17) -0.0012(15) 0.0009(15) 0.0013(16)
O11 0.0377(17) 0.061(2) 0.0187(14) -0.0110(14) 0.0016(12) 0.0076(15)
O12 0.0379(19) 0.094(3) 0.0203(15) 0.0086(17) -0.0011(13) 0.005(2)
O13 0.0366(18) 0.078(3) 0.0181(14) 0.0115(16) -0.0040(13) -0.0005(17)
O14 0.0447(18) 0.059(2) 0.0150(12) -0.0005(13) -0.0064(12) 0.0017(15)
O15 0.097(4) 0.096(4) 0.033(2) 0.001(2) -0.003(2) -0.033(3)
O16 0.0288(14) 0.0529(19) 0.0211(14) -0.0071(13) -0.0059(11) -0.0072(13)
O17 0.0394(17) 0.0446(18) 0.0149(12) -0.0001(12) -0.0050(12) 0.0019(14)
O18 0.0448(18) 0.0382(17) 0.0127(12) 0.0036(11) -0.0049(12) 0.0002(14)
O19 0.0418(17) 0.0446(17) 0.0171(12) -0.0032(12) -0.0082(12) -0.0090(13)
O20 0.063(2) 0.072(3) 0.041(2) 0.002(2) -0.0071(18) -0.003(2)
C13 0.045(2) 0.062(3) 0.0189(17) -0.0002(17) -0.0037(15) -0.004(2)
C14 0.041(2) 0.072(3) 0.0180(17) 0.0050(18) -0.0020(15) 0.005(2)
C15 0.038(2) 0.073(3) 0.0145(16) 0.0021(18) -0.0026(14) -0.0001(19)
C16 0.038(2) 0.057(3) 0.0186(17) -0.0031(16) -0.0055(14) -0.0021(18)
C17 0.043(2) 0.058(3) 0.0157(16) -0.0024(16) -0.0090(15) 0.0001(18)
C18 0.060(3) 0.074(3) 0.0130(18) 0.0043(19) -0.0101(18) -0.010(2)
C19 0.0327(18) 0.048(2) 0.0179(16) -0.0018(15) -0.0079(13) -0.0110(16)
C20 0.038(2) 0.040(2) 0.0157(15) 0.0000(13) -0.0076(14) -0.0039(16)
C21 0.035(2) 0.040(2) 0.0179(16) -0.0026(14) -0.0066(14) -0.0055(16)
C22 0.041(2) 0.044(2) 0.0165(16) 0.0010(15) -0.0021(15) -0.0090(18)
C23 0.051(2) 0.044(2) 0.0132(15) 0.0007(14) 0.0009(15) -0.0135(18)
C24 0.056(3) 0.054(3) 0.0128(17) 0.0015(17) -0.0009(17) -0.002(2)
Au1 0.0345(3) 0.0345(3) 0.1448(12) 0.000 0.000 0.000
Cl1 0.066(3) 0.114(6) 0.198(8) 0.017(5) 0.026(4) -0.072(4)
Cl1A 0.039(5) 0.053(8) 0.138(13) -0.005(8) 0.012(6) -0.022(5)
O1S 0.026(4) 0.027(4) 0.022(4) -0.005(3) -0.005(3) 0.000(3)

loop_
_atom_type_symbol
_atom_type_description
_atom_type_scat_dispersion_real
_atom_type_scat_dispersion_imag
_atom_type_scat_source
C C 0.0033 0.0016 'International Tables Vol C Tables 4.2.6.8 and 6.1.1.4'
H H 0.0000 0.0000 'International Tables Vol C Tables 4.2.6.8 and 6.1.1.4'
Au Au -2.0133 8.8022 'International Tables Vol C Tables 4.2.6.8 and 6.1.1.4'
Cl Cl 0.1484 0.1585 'International Tables Vol C Tables 4.2.6.8 and 6.1.1.4'
Na Na 0.0362 0.0249 'International Tables Vol C Tables 4.2.6.8 and 6.1.1.4'
O O 0.0106 0.0060 'International Tables Vol C Tables 4.2.6.8 and 6.1.1.4'

loop_
_geom_angle_atom_site_label_1
_geom_angle_atom_site_label_2
_geom_angle_atom_site_label_3
_geom_angle
_geom_angle_site_symmetry_1
_geom_angle_site_symmetry_3
O5 Na1 Na1 103.4(4) . 8_666
O5 Na1 O30 108.6(3) . .
O30 Na1 Na1 115.47(19) . 8_666
C10 O1 C1 118.1(4) . 3_645
C2 O2 H2 109.5 . .
C3 O3 H3 109.5 . .
C5 O4 C4 113.5(3) . .
Na1 O5 H5 131(2) . .
C6 O5 Na1 111.9(3) . .
C6 O5 H5 114(2) . .
C7 O6 C4 117.3(3) . .
C8 O7 H7 109.5 . .
C9 O8 H8 109.5 . .
C10 O9 C11 113.6(3) . .
C12 O10 H10 109.5 . .
C25 O21 C34 116.0(3) . 4_565
C26 O22 H22 109.5 . .
C27 O23 H23 109.5 . .
C25 O24 C29 114.1(3) . .
C30 O25 H25 109.5 . .
C31 O26 C28 115.6(4) . .
C32 O27 H27 109.5 . .
C33 O28 H28 109.5 . .
C35 O29 C31 116.0(3) . .
Na1 O30 H30 144(2) . .
C36 O30 Na1 111.2(3) . .
C36 O30 H30 105(2) . .
O1 C1 H1 108.8 4_565 .
O1 C1 C2 108.3(3) 4_565 .
O1 C1 C5 112.2(4) 4_565 .
C2 C1 H1 108.8 . .
C5 C1 H1 108.8 . .
C5 C1 C2 109.9(4) . .
O2 C2 C1 108.4(4) . .
O2 C2 H2A 108.5 . .
O2 C2 C3 113.0(4) . .
C1 C2 H2A 108.5 . .
C3 C2 C1 110.0(3) . .
C3 C2 H2A 108.5 . .
O3 C3 C2 112.5(4) . .
O3 C3 H3A 107.2 . .
O3 C3 C4 113.1(4) . .
C2 C3 H3A 107.2 . .
C2 C3 C4 109.3(4) . .
C4 C3 H3A 107.2 . .
O4 C4 O6 111.3(3) . .
O4 C4 C3 111.1(4) . .
O4 C4 H4 109.0 . .
O6 C4 C3 107.4(3) . .
O6 C4 H4 109.0 . .
C3 C4 H4 109.0 . .
O4 C5 C1 109.5(4) . .
O4 C5 H5A 109.6 . .
O4 C5 C6 105.2(3) . .
C1 C5 H5A 109.6 . .
C1 C5 C6 113.4(4) . .
C6 C5 H5A 109.6 . .
O5 C6 C5 111.8(4) . .
O5 C6 H6A 109.3 . .
O5 C6 H6B 109.3 . .
C5 C6 H6A 109.3 . .
C5 C6 H6B 109.3 . .
H6A C6 H6B 107.9 . .
O6 C7 H7A 109.2 . .
O6 C7 C8 108.1(3) . .
O6 C7 C11 112.6(4) . .
C8 C7 H7A 109.2 . .
C11 C7 H7A 109.2 . .
C11 C7 C8 108.5(4) . .
O7 C8 C7 106.8(3) . .
O7 C8 H8A 110.7 . .
O7 C8 C9 110.6(4) . .
C7 C8 H8A 110.7 . .
C9 C8 C7 107.1(3) . .
C9 C8 H8A 110.7 . .
O8 C9 C8 110.8(4) . .
O8 C9 H9 108.1 . .
O8 C9 C10 111.5(4) . .
C8 C9 H9 108.1 . .
C8 C9 C10 110.1(4) . .
C10 C9 H9 108.1 . .
O1 C10 O9 112.6(4) . .
O1 C10 C9 106.6(4) . .
O1 C10 H10A 109.4 . .
O9 C10 C9 109.4(4) . .
O9 C10 H10A 109.4 . .
C9 C10 H10A 109.4 . .
O9 C11 C7 108.6(4) . .
O9 C11 H11 109.8 . .
O9 C11 C12 105.2(4) . .
C7 C11 H11 109.8 . .
C12 C11 C7 113.7(4) . .
C12 C11 H11 109.8 . .
O10 C12 C11 111.4(4) . .
O10 C12 H12A 109.3 . .
O10 C12 H12B 109.3 . .
C11 C12 H12A 109.3 . .
C11 C12 H12B 109.3 . .
H12A C12 H12B 108.0 . .
O21 C25 H25A 108.5 . .
O21 C25 C26 109.7(4) . .
O24 C25 O21 111.9(4) . .
O24 C25 H25A 108.5 . .
O24 C25 C26 109.5(4) . .
C26 C25 H25A 108.5 . .
O22 C26 C25 109.4(4) . .
O22 C26 H26 108.8 . .
O22 C26 C27 109.8(3) . .
C25 C26 H26 108.8 . .
C27 C26 C25 111.3(4) . .
C27 C26 H26 108.8 . .
O23 C27 C26 108.8(4) . .
O23 C27 H27A 109.7 . .
O23 C27 C28 110.9(4) . .
C26 C27 H27A 109.7 . .
C26 C27 C28 107.9(3) . .
C28 C27 H27A 109.7 . .
O26 C28 C27 106.4(4) . .
O26 C28 H28A 109.2 . .
O26 C28 C29 112.2(4) . .
C27 C28 H28A 109.2 . .
C29 C28 C27 110.6(4) . .
C29 C28 H28A 109.2 . .
O24 C29 C28 110.0(4) . .
O24 C29 H29 107.8 . .
O24 C29 C30 106.2(4) . .
C28 C29 H29 107.8 . .
C28 C29 C30 116.9(4) . .
C30 C29 H29 107.8 . .
O25 C30 C29 109.1(4) . .
O25 C30 H30A 109.9 . .
O25 C30 H30B 109.9 . .
C29 C30 H30A 109.9 . .
C29 C30 H30B 109.9 . .
H30A C30 H30B 108.3 . .
O26 C31 O29 111.1(3) . .
O26 C31 H31 109.8 . .
O26 C31 C32 108.6(3) . .
O29 C31 H31 109.8 . .
O29 C31 C32 107.8(4) . .
C32 C31 H31 109.8 . .
O27 C32 C31 106.4(4) . .
O27 C32 H32 109.9 . .
O27 C32 C33 110.8(3) . .
C31 C32 H32 109.9 . .
C33 C32 C31 109.8(3) . .
C33 C32 H32 109.9 . .
O28 C33 C32 108.3(3) . .
O28 C33 H33 109.0 . .
O28 C33 C34 113.1(4) . .
C32 C33 H33 109.0 . .
C34 C33 C32 108.4(3) . .
C34 C33 H33 109.0 . .
O21 C34 C33 108.1(3) 3_645 .
O21 C34 H34 108.6 3_645 .
O21 C34 C35 111.4(3) 3_645 .
C33 C34 H34 108.6 . .
C33 C34 C35 111.5(4) . .
C35 C34 H34 108.6 . .
O29 C35 C34 108.7(3) . .
O29 C35 H35 108.3 . .
O29 C35 C36 107.2(3) . .
C34 C35 H35 108.3 . .
C36 C35 C34 115.7(4) . .
C36 C35 H35 108.3 . .
O30 C36 C35 111.5(4) . .
O30 C36 H36A 109.3 . .
O30 C36 H36B 109.3 . .
C35 C36 H36A 109.3 . .
C35 C36 H36B 109.3 . .
H36A C36 H36B 108.0 . .
C22 O11 C13 116.8(4) 3_545 .
C14 O12 H12 109.5 . .
C15 O13 H13 109.5 . .
C17 O14 C13 114.4(4) . .
C18 O15 H15 109.5 . .
C16 O16 C19 115.0(4) . .
C20 O17 H17 109.5 . .
C21 O18 H18 109.5 . .
C19 O19 C23 114.2(3) . .
C24 O20 H20 109.5 . .
O11 C13 O14 111.5(5) . .
O11 C13 H13A 109.3 . .
O11 C13 C14 107.5(4) . .
O14 C13 H13A 109.3 . .
O14 C13 C14 109.7(4) . .
C14 C13 H13A 109.3 . .
O12 C14 C13 110.9(4) . .
O12 C14 H14 107.0 . .
O12 C14 C15 111.7(4) . .
C13 C14 H14 107.0 . .
C15 C14 C13 112.9(5) . .
C15 C14 H14 107.0 . .
O13 C15 C14 109.9(5) . .
O13 C15 H15A 107.8 . .
O13 C15 C16 112.7(4) . .
C14 C15 H15A 107.8 . .
C16 C15 C14 110.6(4) . .
C16 C15 H15A 107.8 . .
O16 C16 C15 107.5(4) . .
O16 C16 H16 109.7 . .
O16 C16 C17 110.2(4) . .
C15 C16 H16 109.7 . .
C15 C16 C17 110.1(4) . .
C17 C16 H16 109.7 . .
O14 C17 C16 110.1(4) . .
O14 C17 H17A 109.2 . .
O14 C17 C18 107.4(4) . .
C16 C17 H17A 109.2 . .
C18 C17 C16 111.7(4) . .
C18 C17 H17A 109.2 . .
O15 C18 C17 110.5(5) . .
O15 C18 H18A 109.6 . .
O15 C18 H18B 109.6 . .
C17 C18 H18A 109.6 . .
C17 C18 H18B 109.6 . .
H18A C18 H18B 108.1 . .
O16 C19 H19 109.0 . .
O16 C19 C20 108.1(3) . .
O19 C19 O16 110.6(4) . .
O19 C19 H19 109.0 . .
O19 C19 C20 111.1(4) . .
C20 C19 H19 109.0 . .
O17 C20 C19 109.4(4) . .
O17 C20 H20A 109.4 . .
O17 C20 C21 109.4(3) . .
C19 C20 H20A 109.4 . .
C21 C20 C19 109.8(4) . .
C21 C20 H20A 109.4 . .
O18 C21 C20 110.0(4) . .
O18 C21 H21 107.8 . .
O18 C21 C22 111.1(4) . .
C20 C21 H21 107.8 . .
C20 C21 C22 112.2(4) . .
C22 C21 H21 107.8 . .
O11 C22 C21 109.8(4) 4 .
O11 C22 H22A 108.4 4 .
O11 C22 C23 113.2(4) 4 .
C21 C22 H22A 108.4 . .
C21 C22 C23 108.6(4) . .
C23 C22 H22A 108.4 . .
O19 C23 C22 110.9(4) . .
O19 C23 H23A 108.7 . .
O19 C23 C24 108.8(4) . .
C22 C23 H23A 108.7 . .
C24 C23 C22 110.9(4) . .
C24 C23 H23A 108.7 . .
O20 C24 C23 109.6(4) . .
O20 C24 H24A 109.7 . .
O20 C24 H24B 109.7 . .
C23 C24 H24A 109.7 . .
C23 C24 H24B 109.7 . .
H24A C24 H24B 108.2 . .
Cl1 Au1 Cl1 89.996(6) 2_765 3_645
Cl1 Au1 Cl1 179.0(5) . 2_765
Cl1 Au1 Cl1 89.996(6) . 4_565
Cl1 Au1 Cl1 179.0(5) 4_565 3_645
Cl1 Au1 Cl1 89.995(6) 2_765 4_565
Cl1 Au1 Cl1 89.995(6) . 3_645
Cl1A Au1 Cl1A 86.4(3) . 4_565
Cl1A Au1 Cl1A 151.0(11) 4_565 3_645
Cl1A Au1 Cl1A 86.4(3) 2_765 3_645
Cl1A Au1 Cl1A 86.4(3) 2_765 4_565
Cl1A Au1 Cl1A 151.0(11) . 2_765
Cl1A Au1 Cl1A 86.4(3) . 3_645

loop_
_geom_bond_atom_site_label_1
_geom_bond_atom_site_label_2
_geom_bond_distance
_geom_bond_site_symmetry_2
Na1 Na1 2.771(16) 8_666
Na1 O5 2.730(9) .
Na1 O30 2.762(9) .
O1 C1 1.456(5) 3_645
O1 C10 1.378(6) .
O2 H2 0.8400 .
O2 C2 1.448(5) .
O3 H3 0.8400 .
O3 C3 1.415(5) .
O4 C4 1.406(5) .
O4 C5 1.400(6) .
O5 H5 0.890(12) .
O5 C6 1.393(7) .
O6 C4 1.417(6) .
O6 C7 1.398(6) .
O7 H7 0.8400 .
O7 C8 1.415(5) .
O8 H8 0.8400 .
O8 C9 1.416(5) .
O9 C10 1.434(5) .
O9 C11 1.454(7) .
O10 H10 0.8400 .
O10 C12 1.413(7) .
O21 C25 1.403(6) .
O21 C34 1.424(6) 4_565
O22 H22 0.8400 .
O22 C26 1.440(5) .
O23 H23 0.8400 .
O23 C27 1.424(5) .
O24 C25 1.400(6) .
O24 C29 1.438(6) .
O25 H25 0.8400 .
O25 C30 1.457(7) .
O26 C28 1.439(6) .
O26 C31 1.419(5) .
O27 H27 0.8400 .
O27 C32 1.447(5) .
O28 H28 0.8400 .
O28 C33 1.413(6) .
O29 C31 1.438(5) .
O29 C35 1.424(6) .
O30 H30 0.877(12) .
O30 C36 1.437(6) .
C1 O1 1.456(5) 4_565
C1 H1 1.0000 .
C1 C2 1.519(6) .
C1 C5 1.506(6) .
C2 H2A 1.0000 .
C2 C3 1.512(7) .
C3 H3A 1.0000 .
C3 C4 1.554(6) .
C4 H4 1.0000 .
C5 H5A 1.0000 .
C5 C6 1.556(6) .
C6 H6A 0.9900 .
C6 H6B 0.9900 .
C7 H7A 1.0000 .
C7 C8 1.557(6) .
C7 C11 1.519(6) .
C8 H8A 1.0000 .
C8 C9 1.529(7) .
C9 H9 1.0000 .
C9 C10 1.550(6) .
C10 H10A 1.0000 .
C11 H11 1.0000 .
C11 C12 1.492(6) .
C12 H12A 0.9900 .
C12 H12B 0.9900 .
C25 H25A 1.0000 .
C25 C26 1.552(7) .
C26 H26 1.0000 .
C26 C27 1.501(7) .
C27 H27A 1.0000 .
C27 C28 1.541(6) .
C28 H28A 1.0000 .
C28 C29 1.483(7) .
C29 H29 1.0000 .
C29 C30 1.514(6) .
C30 H30A 0.9900 .
C30 H30B 0.9900 .
C31 H31 1.0000 .
C31 C32 1.560(6) .
C32 H32 1.0000 .
C32 C33 1.547(7) .
C33 H33 1.0000 .
C33 C34 1.500(6) .
C34 O21 1.424(6) 3_645
C34 H34 1.0000 .
C34 C35 1.549(6) .
C35 H35 1.0000 .
C35 C36 1.472(6) .
C36 H36A 0.9900 .
C36 H36B 0.9900 .
O11 C13 1.397(7) .
O11 C22 1.392(6) 3_545
O12 H12 0.8400 .
O12 C14 1.421(6) .
O13 H13 0.8400 .
O13 C15 1.427(6) .
O14 C13 1.440(6) .
O14 C17 1.417(7) .
O15 H15 0.8400 .
O15 C18 1.413(9) .
O16 C16 1.424(7) .
O16 C19 1.438(5) .
O17 H17 0.8400 .
O17 C20 1.411(5) .
O18 H18 0.8400 .
O18 C21 1.429(6) .
O19 C19 1.402(5) .
O19 C23 1.428(6) .
O20 H20 0.8400 .
O20 C24 1.407(7) .
C13 H13A 1.0000 .
C13 C14 1.522(7) .
C14 H14 1.0000 .
C14 C15 1.506(8) .
C15 H15A 1.0000 .
C15 C16 1.502(6) .
C16 H16 1.0000 .
C16 C17 1.535(7) .
C17 H17A 1.0000 .
C17 C18 1.529(6) .
C18 H18A 0.9900 .
C18 H18B 0.9900 .
C19 H19 1.0000 .
C19 C20 1.549(7) .
C20 H20A 1.0000 .
C20 C21 1.501(7) .
C21 H21 1.0000 .
C21 C22 1.529(6) .
C22 O11 1.392(6) 4
C22 H22A 1.0000 .
C22 C23 1.544(7) .
C23 H23A 1.0000 .
C23 C24 1.541(6) .
C24 H24A 0.9900 .
C24 H24B 0.9900 .
Au1 Cl1 2.225(4) .
Au1 Cl1 2.225(4) 4_565
Au1 Cl1 2.225(4) 2_765
Au1 Cl1 2.225(4) 3_645
Au1 Cl1A 2.210(10) 2_765
Au1 Cl1A 2.210(10) 3_645
Au1 Cl1A 2.210(10) .
Au1 Cl1A 2.210(10) 4_565

loop_
_geom_torsion_atom_site_label_1
_geom_torsion_atom_site_label_2
_geom_torsion_atom_site_label_3
_geom_torsion_atom_site_label_4
_geom_torsion
_geom_torsion_site_symmetry_1
_geom_torsion_site_symmetry_4
Na1 O5 C6 C5 81.1(4) . .
Na1 O30 C36 C35 79.2(4) . .
O1 C1 C2 O2 -57.3(5) 4_565 .
O1 C1 C2 C3 178.7(4) 4_565 .
O1 C1 C5 O4 179.8(3) 4_565 .
O1 C1 C5 C6 62.8(5) 4_565 .
O2 C2 C3 O3 60.3(5) . .
O2 C2 C3 C4 -173.0(3) . .
O3 C3 C4 O4 179.4(4) . .
O3 C3 C4 O6 57.5(5) . .
O4 C5 C6 O5 -61.4(5) . .
O6 C7 C8 O7 -58.6(4) . .
O6 C7 C8 C9 -177.1(3) . .
O6 C7 C11 O9 178.7(3) . .
O6 C7 C11 C12 62.0(5) . .
O7 C8 C9 O8 62.4(5) . .
O7 C8 C9 C10 -173.8(3) . .
O8 C9 C10 O1 58.4(5) . .
O8 C9 C10 O9 -179.6(4) . .
O9 C11 C12 O10 -62.9(5) . .
O21 C25 C26 O22 53.9(5) . .
O21 C25 C26 C27 -67.6(5) . .
O21 C34 C35 O29 -177.0(3) 3_645 .
O21 C34 C35 C36 62.4(5) 3_645 .
O22 C26 C27 O23 64.4(5) . .
O22 C26 C27 C28 -175.2(4) . .
O23 C27 C28 O26 -62.8(5) . .
O23 C27 C28 C29 175.2(4) . .
O24 C25 C26 O22 177.0(4) . .
O24 C25 C26 C27 55.5(5) . .
O24 C29 C30 O25 -65.6(5) . .
O26 C28 C29 O24 -176.8(4) . .
O26 C28 C29 C30 62.0(6) . .
O26 C31 C32 O27 56.5(4) . .
O26 C31 C32 C33 -63.4(4) . .
O27 C32 C33 O28 62.6(5) . .
O27 C32 C33 C34 -174.4(3) . .
O28 C33 C34 O21 -60.6(4) . 3_645
O28 C33 C34 C35 176.6(3) . .
O29 C31 C32 O27 177.0(3) . .
O29 C31 C32 C33 57.1(4) . .
O29 C35 C36 O30 -59.3(5) . .
C1 O1 C10 O9 106.5(4) 3_645 .
C1 O1 C10 C9 -133.6(4) 3_645 .
C1 C2 C3 O3 -178.4(4) . .
C1 C2 C3 C4 -51.7(5) . .
C1 C5 C6 O5 58.1(5) . .
C2 C1 C5 O4 -59.7(5) . .
C2 C1 C5 C6 -176.7(4) . .
C2 C3 C4 O4 53.2(5) . .
C2 C3 C4 O6 -68.7(4) . .
C4 O4 C5 C1 62.9(5) . .
C4 O4 C5 C6 -175.0(4) . .
C4 O6 C7 C8 130.3(3) . .
C4 O6 C7 C11 -109.9(4) . .
C5 O4 C4 O6 59.8(5) . .
C5 O4 C4 C3 -59.8(5) . .
C5 C1 C2 O2 179.8(4) . .
C5 C1 C2 C3 55.8(5) . .
C7 O6 C4 O4 108.4(4) . .
C7 O6 C4 C3 -129.8(4) . .
C7 C8 C9 O8 178.4(4) . .
C7 C8 C9 C10 -57.8(5) . .
C7 C11 C12 O10 55.7(6) . .
C8 C7 C11 O9 -61.7(5) . .
C8 C7 C11 C12 -178.4(4) . .
C8 C9 C10 O1 -65.0(5) . .
C8 C9 C10 O9 56.9(5) . .
C10 O9 C11 C7 62.7(5) . .
C10 O9 C11 C12 -175.3(4) . .
C11 O9 C10 O1 58.9(5) . .
C11 O9 C10 C9 -59.4(5) . .
C11 C7 C8 O7 179.1(4) . .
C11 C7 C8 C9 60.5(5) . .
C25 O24 C29 C28 61.2(5) . .
C25 O24 C29 C30 -171.4(4) . .
C25 C26 C27 O23 -174.4(4) . .
C25 C26 C27 C28 -53.9(5) . .
C26 C27 C28 O26 178.1(4) . .
C26 C27 C28 C29 56.1(5) . .
C27 C28 C29 O24 -58.2(5) . .
C27 C28 C29 C30 -179.4(5) . .
C28 O26 C31 O29 107.5(4) . .
C28 O26 C31 C32 -134.0(4) . .
C28 C29 C30 O25 57.6(7) . .
C29 O24 C25 O21 63.5(5) . .
C29 O24 C25 C26 -58.3(5) . .
C31 O26 C28 C27 128.5(4) . .
C31 O26 C28 C29 -110.5(4) . .
C31 O29 C35 C34 59.4(4) . .
C31 O29 C35 C36 -174.9(4) . .
C31 C32 C33 O28 179.8(3) . .
C31 C32 C33 C34 -57.1(5) . .
C32 C33 C34 O21 179.3(3) . 3_645
C32 C33 C34 C35 56.5(5) . .
C33 C34 C35 O29 -56.1(4) . .
C33 C34 C35 C36 -176.7(4) . .
C34 O21 C25 O24 106.5(4) 4_565 .
C34 O21 C25 C26 -131.7(4) 4_565 .
C34 C35 C36 O30 62.2(5) . .
C35 O29 C31 O26 58.4(5) . .
C35 O29 C31 C32 -60.5(4) . .
O11 C13 C14 O12 56.4(6) . .
O11 C13 C14 C15 -69.9(6) . .
O11 C22 C23 O19 -176.9(4) 4 .
O11 C22 C23 C24 62.1(5) 4 .
O12 C14 C15 O13 57.8(6) . .
O12 C14 C15 C16 -177.1(5) . .
O13 C15 C16 O16 -63.7(6) . .
O13 C15 C16 C17 176.2(5) . .
O14 C13 C14 O12 177.9(5) . .
O14 C13 C14 C15 51.6(7) . .
O14 C17 C18 O15 -73.2(6) . .
O16 C16 C17 O14 -175.5(4) . .
O16 C16 C17 C18 65.2(6) . .
O16 C19 C20 O17 52.5(5) . .
O16 C19 C20 C21 -67.5(5) . .
O17 C20 C21 O18 63.1(5) . .
O17 C20 C21 C22 -172.6(4) . .
O18 C21 C22 O11 -59.0(5) . 4
O18 C21 C22 C23 176.8(4) . .
O19 C19 C20 O17 174.1(4) . .
O19 C19 C20 C21 54.0(5) . .
O19 C23 C24 O20 -69.4(5) . .
C13 O14 C17 C16 60.6(5) . .
C13 O14 C17 C18 -177.6(4) . .
C13 C14 C15 O13 -176.3(4) . .
C13 C14 C15 C16 -51.3(7) . .
C14 C15 C16 O16 172.9(5) . .
C14 C15 C16 C17 52.8(7) . .
C15 C16 C17 O14 -57.1(6) . .
C15 C16 C17 C18 -176.3(5) . .
C16 O16 C19 O19 111.6(4) . .
C16 O16 C19 C20 -126.6(4) . .
C16 C17 C18 O15 47.6(7) . .
C17 O14 C13 O11 61.8(6) . .
C17 O14 C13 C14 -57.3(6) . .
C19 O16 C16 C15 125.9(4) . .
C19 O16 C16 C17 -114.1(4) . .
C19 O19 C23 C22 60.2(5) . .
C19 O19 C23 C24 -177.6(4) . .
C19 C20 C21 O18 -176.8(3) . .
C19 C20 C21 C22 -52.6(5) . .
C20 C21 C22 O11 177.3(4) . 4
C20 C21 C22 C23 53.1(5) . .
C21 C22 C23 O19 -54.8(5) . .
C21 C22 C23 C24 -175.7(4) . .
C22 O11 C13 O14 110.2(5) 3_545 .
C22 O11 C13 C14 -129.4(4) 3_545 .
C22 C23 C24 O20 52.8(6) . .
C23 O19 C19 O16 61.0(5) . .
C23 O19 C19 C20 -59.1(5) . .

loop_
_smtbx_masks_void_nr
_smtbx_masks_void_average_x
_smtbx_masks_void_average_y
_smtbx_masks_void_average_z
_smtbx_masks_void_volume
_smtbx_masks_void_count_electrons
1 0.000 0.000 -0.199 1139.3 178.5
2 0.000 0.500 0.113 1308.5 69.5
3 0.500 1.000 0.887 1308.5 68.7
4 0.500 0.500 -0.093 1139.3 178.4
